data_2243687
loop_
_publ_author_name
'Chong, Saehwa'
'Perry, Samuel'
'Riley, Brian J.'
'Nelson, Zayne J.'

_publ_section_title
;
 Crystal structures and comparisons of potassium rare-earth molybdates
 K<i>RE</i>(MoO~4~)~2~ (<i>RE</i> = Tb, Dy, Ho, Er, Yb, and Lu)
;
_journal_coeditor_code RU2071
_journal_issue 12
_journal_name_full 'Acta Crystallographica Section E'
_journal_page_first 1871
_journal_page_last 1875
_journal_paper_doi 10.1107/S205698902001542X
_journal_volume 76
_journal_year 2020
_chemical_formula_iupac 'K Dy (Mo O4)2'
_chemical_formula_moiety 'K Dy Mo2 O8'
_chemical_formula_sum 'Dy K Mo2 O8'
_chemical_formula_weight 521.48
_chemical_name_systematic
;
Potassium dysprosium bis(molybdate)
;
_space_group_IT_number 60
_space_group_name_Hall '-P 2n 2ab'
_space_group_name_H-M_alt 'P b c n'
_symmetry_cell_setting orthorhombic
_symmetry_space_group_name_Hall '-P 2n 2ab'
_symmetry_space_group_name_H-M 'P b c n'
_atom_sites_solution_primary dual
_cell_angle_alpha 90
_cell_angle_beta 90
_cell_angle_gamma 90
_cell_formula_units_Z 4
_cell_length_a 5.0776(2)
_cell_length_b 18.1214(7)
_cell_length_c 7.9428(3)
_cell_measurement_reflns_used 5121
_cell_measurement_temperature 100
_cell_measurement_theta_max 33.2820
_cell_measurement_theta_min 2.2630
_cell_volume 730.84(5)
_computing_cell_refinement
;
CrysAlis Pro (Rigaku OD, 2019)
;
_computing_data_collection
;
CrysAlis Pro (Rigaku OD, 2019)
;
_computing_data_reduction
;
CrysAlis Pro (Rigaku OD, 2019)
;
_computing_molecular_graphics
;
<i>OLEX2</i> (Dolomanov <i>et al.</i>,  2009)
;
_computing_publication_material
;
publCIF (Westrip, 2010)
;
_computing_structure_refinement
;
SHELXL (Sheldrick, 2015b)
;
_computing_structure_solution
;
SHELXT (Sheldrick, 2015a)
;
_diffrn_ambient_temperature 100
_diffrn_detector_area_resol_mean 10.0000
_diffrn_measured_fraction_theta_full 1.000
_diffrn_measured_fraction_theta_max 0.933
_diffrn_measurement_device_type 'Rigaku XtaLAB Synergy-S, HyPix'
_diffrn_measurement_method '\w scans'
_diffrn_radiation_monochromator mirror
_diffrn_radiation_source 'micro-focus sealed X-ray tube'
_diffrn_radiation_type 'Mo K\a'
_diffrn_radiation_wavelength 0.71073
_diffrn_reflns_av_R_equivalents 0.0746
_diffrn_reflns_av_unetI/netI 0.0362
_diffrn_reflns_limit_h_max 7
_diffrn_reflns_limit_h_min -7
_diffrn_reflns_limit_k_max 27
_diffrn_reflns_limit_k_min -27
_diffrn_reflns_limit_l_max 11
_diffrn_reflns_limit_l_min -11
_diffrn_reflns_number 17317
_diffrn_reflns_theta_full 25.242
_diffrn_reflns_theta_max 33.960
_diffrn_reflns_theta_min 2.248
_exptl_absorpt_coefficient_mu 14.071
_exptl_absorpt_correction_T_max 0.695
_exptl_absorpt_correction_T_min 0.247
_exptl_absorpt_correction_type gaussian
_exptl_absorpt_process_details
;
(CrysAlisPro; Rigaku OD, 2019)
;
_exptl_crystal_colour 'light yellow'
_exptl_crystal_density_diffrn 4.739
_exptl_crystal_description plate
_exptl_crystal_F_000 932
_exptl_crystal_size_max 0.107
_exptl_crystal_size_mid 0.106
_exptl_crystal_size_min 0.032
_refine_diff_density_max 2.379
_refine_diff_density_min -2.654
_refine_ls_extinction_method none
_refine_ls_goodness_of_fit_all 1.096
_refine_ls_goodness_of_fit_ref 1.096
_refine_ls_hydrogen_treatment undef
_refine_ls_matrix_type full
_refine_ls_number_constraints 0
_refine_ls_number_parameters 56
_refine_ls_number_reflns 1388
_refine_ls_number_restraints 0
_refine_ls_R_factor_all 0.0395
_refine_ls_R_factor_gt 0.0325
_refine_ls_shift/su_max 0.001
_refine_ls_shift/su_mean 0.000
_refine_ls_structure_factor_coef Fsqd
_refine_ls_weighting_details 'w=1/[\s^2^(Fo^2^)+(0.0343P)^2^+8.5380P] where P=(Fo^2^+2Fc^2^)/3'
_refine_ls_weighting_scheme calc
_refine_ls_wR_factor_gt 0.0849
_refine_ls_wR_factor_ref 0.0882
_reflns_number_gt 1196
_reflns_number_total 1388
_reflns_threshold_expression 'I > 2\s(I)'
_cod_data_source_file ru2071sup1.cif
_cod_data_source_block Dy_Molybdate
_cod_original_formula_sum 'K Dy Mo2 O8'
_cod_database_code 2243687

loop_
_space_group_symop_operation_xyz
'x, y, z'
'-x+1/2, -y+1/2, z+1/2'
'-x, y, -z+1/2'
'x+1/2, -y+1/2, -z'
'-x, -y, -z'
'x-1/2, y-1/2, -z-1/2'
'x, -y, z-1/2'
'-x-1/2, y-1/2, z'

loop_
_atom_site_type_symbol
_atom_site_label
_atom_site_fract_x
_atom_site_fract_y
_atom_site_fract_z
_atom_site_U_iso_or_equiv
_atom_site_adp_type
_atom_site_calc_flag
_atom_site_occupancy
_atom_site_disorder_assembly
_atom_site_disorder_group
Dy Dy1 0.000000 0.49408(2) 0.250000 0.00749(11) Uani d 1 . .
Mo Mo1 0.48037(7) 0.60238(2) 0.48347(5) 0.00769(11) Uani d 1 . .
K K1 0.500000 0.77076(9) 0.750000 0.0118(3) Uani d 1 . .
O O4 0.6101(7) 0.6900(2) 0.4770(4) 0.0121(6) Uani d 1 . .
O O2 0.7489(7) 0.53449(19) 0.5049(4) 0.0100(6) Uani d 1 . .
O O1 0.2588(6) 0.59449(19) 0.3083(4) 0.0111(6) Uani d 1 . .
O O3 0.2709(6) 0.60172(19) 0.6610(4) 0.0109(6) Uani d 1 . .

loop_
_atom_site_aniso_label
_atom_site_aniso_U_11
_atom_site_aniso_U_22
_atom_site_aniso_U_33
_atom_site_aniso_U_12
_atom_site_aniso_U_13
_atom_site_aniso_U_23
Dy1 0.00510(15) 0.01210(17) 0.00526(16) 0.000 -0.00001(8) 0.000
Mo1 0.00512(18) 0.0115(2) 0.00648(18) 0.00032(12) -0.00022(10) -0.00023(12)
K1 0.0125(6) 0.0147(6) 0.0083(6) 0.000 -0.0006(4) 0.000
O4 0.0098(15) 0.0154(16) 0.0109(15) -0.0020(12) 0.0006(11) -0.0004(12)
O2 0.0066(13) 0.0161(16) 0.0072(14) 0.0018(11) -0.0009(11) -0.0015(11)
O1 0.0081(13) 0.0178(16) 0.0074(14) -0.0013(12) -0.0010(11) 0.0001(12)
O3 0.0073(13) 0.0171(16) 0.0082(14) -0.0003(12) 0.0008(11) 0.0006(11)

loop_
_atom_type_symbol
_atom_type_description
_atom_type_scat_dispersion_real
_atom_type_scat_dispersion_imag
_atom_type_scat_source
O O 0.0106 0.0060 'International Tables Vol C Tables 4.2.6.8 and 6.1.1.4'
K K 0.2009 0.2494 'International Tables Vol C Tables 4.2.6.8 and 6.1.1.4'
Mo Mo -1.6832 0.6857 'International Tables Vol C Tables 4.2.6.8 and 6.1.1.4'
Dy Dy -0.1892 4.4098 'International Tables Vol C Tables 4.2.6.8 and 6.1.1.4'

loop_
_geom_angle_atom_site_label_1
_geom_angle_atom_site_label_2
_geom_angle_atom_site_label_3
_geom_angle_site_symmetry_1
_geom_angle_site_symmetry_3
_geom_angle
_geom_angle_publ_flag
Dy1 Dy1 Dy1 5_566 5_565 173.818(18) ?
Dy1 Dy1 K1 5_566 2_564 86.909(9) ?
Dy1 Dy1 K1 5_565 2_564 86.909(9) ?
O2 Dy1 Dy1 5_666 5_565 145.80(8) ?
O2 Dy1 Dy1 7_465 5_565 36.52(8) ?
O2 Dy1 Dy1 3_655 5_565 34.53(8) ?
O2 Dy1 Dy1 1_455 5_565 142.40(8) ?
O2 Dy1 Dy1 5_666 5_566 36.52(8) ?
O2 Dy1 Dy1 7_465 5_566 145.80(8) ?
O2 Dy1 Dy1 3_655 5_566 142.40(8) ?
O2 Dy1 Dy1 1_455 5_566 34.53(8) ?
O2 Dy1 K1 3_655 2_564 72.98(8) ?
O2 Dy1 K1 1_455 2_564 72.98(8) ?
O2 Dy1 K1 7_465 2_564 102.55(8) ?
O2 Dy1 K1 5_666 2_564 102.55(8) ?
O2 Dy1 O2 1_455 3_655 145.97(16) ?
O2 Dy1 O2 5_666 3_655 116.87(14) ?
O2 Dy1 O2 5_666 1_455 71.05(13) ?
O2 Dy1 O2 7_465 3_655 71.05(13) ?
O2 Dy1 O2 7_465 1_455 116.87(14) ?
O2 Dy1 O2 7_465 5_666 154.91(17) ?
O1 Dy1 Dy1 3 5_565 75.84(8) ?
O1 Dy1 Dy1 . 5_565 99.15(8) ?
O1 Dy1 Dy1 3 5_566 99.15(8) ?
O1 Dy1 Dy1 . 5_566 75.84(8) ?
O1 Dy1 K1 . 2_564 37.45(8) ?
O1 Dy1 K1 3 2_564 37.45(8) ?
O1 Dy1 O2 . 5_666 72.59(12) ?
O1 Dy1 O2 3 3_655 84.04(12) ?
O1 Dy1 O2 . 1_455 84.04(12) ?
O1 Dy1 O2 . 3_655 68.85(11) ?
O1 Dy1 O2 3 5_666 130.11(12) ?
O1 Dy1 O2 3 1_455 68.85(11) ?
O1 Dy1 O2 . 7_465 130.11(12) ?
O1 Dy1 O2 3 7_465 72.59(12) ?
O1 Dy1 O1 3 . 74.89(17) ?
O1 Dy1 O3 . 7_565 108.36(12) ?
O1 Dy1 O3 . 5_566 150.54(12) ?
O1 Dy1 O3 3 7_565 150.54(12) ?
O1 Dy1 O3 3 5_566 108.36(12) ?
O3 Dy1 Dy1 7_565 5_565 74.74(8) ?
O3 Dy1 Dy1 7_565 5_566 110.11(8) ?
O3 Dy1 Dy1 5_566 5_566 74.74(8) ?
O3 Dy1 Dy1 5_566 5_565 110.11(8) ?
O3 Dy1 K1 5_566 2_564 138.31(8) ?
O3 Dy1 K1 7_565 2_564 138.31(8) ?
O3 Dy1 O2 7_565 1_455 139.98(11) ?
O3 Dy1 O2 7_565 5_666 76.68(11) ?
O3 Dy1 O2 5_566 1_455 70.80(12) ?
O3 Dy1 O2 5_566 7_465 76.68(11) ?
O3 Dy1 O2 7_565 7_465 84.61(12) ?
O3 Dy1 O2 7_565 3_655 70.80(12) ?
O3 Dy1 O2 5_566 5_666 84.61(12) ?
O3 Dy1 O2 5_566 3_655 139.98(11) ?
O3 Dy1 O3 5_566 7_565 83.39(16) ?
K1 Mo1 K1 . 2_564 78.467(11) ?
K1 Mo1 K1 . 2_664 76.833(11) ?
K1 Mo1 K1 2_564 2_664 81.33(3) ?
O4 Mo1 K1 . 2_664 36.37(12) ?
O4 Mo1 K1 . . 41.29(11) ?
O4 Mo1 K1 . 2_564 71.06(12) ?
O4 Mo1 O2 . . 109.59(16) ?
O4 Mo1 O1 . . 106.89(16) ?
O4 Mo1 O3 . . 105.13(16) ?
O2 Mo1 K1 . 2_664 86.44(11) ?
O2 Mo1 K1 . 2_564 156.32(9) ?
O2 Mo1 K1 . . 118.38(10) ?
O1 Mo1 K1 . 2_564 43.41(11) ?
O1 Mo1 K1 . . 121.60(11) ?
O1 Mo1 K1 . 2_664 95.79(11) ?
O1 Mo1 O2 . . 118.81(15) ?
O3 Mo1 K1 . 2_564 90.42(11) ?
O3 Mo1 K1 . 2_664 141.16(11) ?
O3 Mo1 K1 . . 64.32(11) ?
O3 Mo1 O2 . . 111.51(15) ?
O3 Mo1 O1 . . 103.94(16) ?
Mo1 K1 Mo1 . 4_566 103.540(12) ?
Mo1 K1 Mo1 . 3_656 69.57(3) ?
Mo1 K1 Mo1 . 2_565 138.737(15) ?
Mo1 K1 Mo1 3_656 4_566 138.737(15) ?
Mo1 K1 Mo1 4_566 2_565 106.24(4) ?
Mo1 K1 Mo1 3_656 2_565 103.540(12) ?
O4 K1 Mo1 2_665 3_656 79.68(8) ?
O4 K1 Mo1 . 3_656 90.40(9) ?
O4 K1 Mo1 4_466 2_565 72.90(7) ?
O4 K1 Mo1 3_656 . 90.40(9) ?
O4 K1 Mo1 3_656 2_565 78.63(8) ?
O4 K1 Mo1 2_665 . 126.93(8) ?
O4 K1 Mo1 4_466 . 79.68(8) ?
O4 K1 Mo1 . 4_566 78.63(8) ?
O4 K1 Mo1 . 2_565 148.63(8) ?
O4 K1 Mo1 3_656 4_566 148.63(8) ?
O4 K1 Mo1 2_665 2_565 89.19(8) ?
O4 K1 Mo1 2_665 4_566 72.90(7) ?
O4 K1 Mo1 . . 25.09(8) ?
O4 K1 Mo1 4_466 4_566 89.19(8) ?
O4 K1 Mo1 3_656 3_656 25.09(8) ?
O4 K1 Mo1 4_466 3_656 126.93(8) ?
O4 K1 O4 3_656 2_665 76.26(9) ?
O4 K1 O4 . 2_665 121.24(5) ?
O4 K1 O4 2_665 4_466 150.24(16) ?
O4 K1 O4 . 4_466 76.25(8) ?
O4 K1 O4 3_656 4_466 121.24(5) ?
O4 K1 O4 . 3_656 113.67(16) ?
O4 K1 O1 3_656 2_565 104.12(10) ?
O4 K1 O1 . 2_565 134.94(11) ?
O4 K1 O1 . 4_566 104.12(10) ?
O4 K1 O1 4_466 4_566 90.21(11) ?
O4 K1 O1 4_466 2_565 63.27(10) ?
O4 K1 O1 3_656 4_566 134.94(11) ?
O4 K1 O1 2_665 4_566 63.27(10) ?
O4 K1 O1 2_665 2_565 90.21(11) ?
O4 K1 O3 2_665 3_656 81.35(10) ?
O4 K1 O3 2_665 . 128.30(10) ?
O4 K1 O3 3_656 3_656 53.25(10) ?
O4 K1 O3 4_466 3_656 128.30(10) ?
O4 K1 O3 4_466 . 81.35(10) ?
O4 K1 O3 . . 53.25(10) ?
O4 K1 O3 . 3_656 66.32(10) ?
O4 K1 O3 3_656 . 66.32(10) ?
O1 K1 Mo1 4_566 . 129.20(7) ?
O1 K1 Mo1 4_566 2_565 81.73(8) ?
O1 K1 Mo1 2_565 3_656 129.20(7) ?
O1 K1 Mo1 2_565 . 142.63(7) ?
O1 K1 Mo1 4_566 3_656 142.63(7) ?
O1 K1 Mo1 4_566 4_566 26.02(7) ?
O1 K1 Mo1 2_565 4_566 81.73(8) ?
O1 K1 Mo1 2_565 2_565 26.02(7) ?
O1 K1 O1 4_566 2_565 59.42(14) ?
O1 K1 O3 4_566 . 157.10(9) ?
O1 K1 O3 2_565 3_656 157.10(9) ?
O1 K1 O3 2_565 . 131.78(9) ?
O1 K1 O3 4_566 3_656 131.78(9) ?
O3 K1 Mo1 3_656 4_566 115.44(6) ?
O3 K1 Mo1 3_656 . 51.60(6) ?
O3 K1 Mo1 . 2_565 115.44(6) ?
O3 K1 Mo1 . 4_566 131.86(6) ?
O3 K1 Mo1 . . 28.36(6) ?
O3 K1 Mo1 3_656 2_565 131.86(6) ?
O3 K1 Mo1 . 3_656 51.60(6) ?
O3 K1 Mo1 3_656 3_656 28.36(6) ?
O3 K1 O3 3_656 . 47.91(11) ?
Mo1 O4 K1 . 2_664 122.04(17) ?
Mo1 O4 K1 . . 113.61(16) ?
K1 O4 K1 . 2_664 122.44(13) ?
Dy1 O2 Dy1 5_666 1_655 108.95(13) ?
Mo1 O2 Dy1 . 1_655 119.80(14) ?
Mo1 O2 Dy1 . 5_666 128.01(15) ?
Dy1 O1 K1 . 2_564 112.84(12) ?
Mo1 O1 Dy1 . . 125.41(17) ?
Mo1 O1 K1 . 2_564 110.57(15) ?
Dy1 O3 K1 5_566 . 145.45(13) ?
Mo1 O3 Dy1 . 5_566 127.15(18) ?
Mo1 O3 K1 . . 87.32(12) ?

loop_
_geom_bond_atom_site_label_1
_geom_bond_atom_site_label_2
_geom_bond_site_symmetry_2
_geom_bond_distance
_geom_bond_publ_flag
Dy1 Dy1 5_565 3.97719(15) ?
Dy1 Dy1 5_566 3.97719(16) ?
Dy1 K1 2_564 4.2614(16) ?
Dy1 O2 5_666 2.384(3) ?
Dy1 O2 7_465 2.384(3) ?
Dy1 O2 3_655 2.502(3) ?
Dy1 O2 1_455 2.502(3) ?
Dy1 O1 . 2.292(3) ?
Dy1 O1 3 2.292(3) ?
Dy1 O3 7_565 2.325(3) ?
Dy1 O3 5_566 2.325(3) ?
Mo1 K1 . 3.7150(13) ?
Mo1 K1 2_664 3.9604(10) ?
Mo1 K1 2_564 3.8305(10) ?
Mo1 O4 . 1.720(4) ?
Mo1 O2 . 1.845(3) ?
Mo1 O1 . 1.795(3) ?
Mo1 O3 . 1.766(3) ?
K1 Mo1 2_565 3.8305(10) ?
K1 Mo1 3_656 3.7150(13) ?
K1 Mo1 4_566 3.8305(10) ?
K1 O4 . 2.676(4) ?
K1 O4 4_466 2.770(3) ?
K1 O4 3_656 2.676(4) ?
K1 O4 2_665 2.770(3) ?
K1 O1 4_566 2.812(4) ?
K1 O1 2_565 2.812(4) ?
K1 O3 3_656 3.352(4) ?
K1 O3 . 3.352(4) ?
O4 K1 2_664 2.770(3) ?
O2 Dy1 1_655 2.502(3) ?
O2 Dy1 5_666 2.384(3) ?
O1 K1 2_564 2.812(4) ?
O3 Dy1 5_566 2.325(3) ?

_cod_database_fobs_code 2243687
